data_2239241
loop_
_publ_author_name
'Nair, Yamuna'
'Sithambaresan, M.'
'Nair, S. Muraleedharan'
'Kurup, M. R. Prathapachandra'

_publ_section_title
;
 <i>N</i>'-[(<i>E</i>)-(3-Fluoropyridin-2-yl)methylidene]pyridine-3-carbohydrazide
 dihydrate
;
_journal_issue 4
_journal_name_full 'Acta Crystallographica Section E'
_journal_page_first o483
_journal_page_last o484
_journal_paper_doi 10.1107/S1600536814006072
_journal_volume 70
_journal_year 2014
_chemical_formula_iupac 'C12 H9 F N4 O, 2H2 O'
_chemical_formula_moiety 'C12 H9 F N4 O, 2(H2 O)'
_chemical_formula_sum 'C12 H13 F N4 O3'
_chemical_formula_weight 280.26
_chemical_name_systematic '<i>N</i>'-[(<i>E</i>)-(3-Fluoropyridin-2-yl)methylidene]pyridine-3-carbohydrazide dihydrate'
_space_group_IT_number 14
_symmetry_cell_setting monoclinic
_symmetry_space_group_name_Hall '-P 2ybc'
_symmetry_space_group_name_H-M 'P 1 21/c 1'
_atom_sites_solution_hydrogens geom
_atom_sites_solution_primary direct
_atom_sites_solution_secondary difmap
_audit_creation_method SHELXL-97
_cell_angle_alpha 90.00
_cell_angle_beta 94.842(3)
_cell_angle_gamma 90.00
_cell_formula_units_Z 4
_cell_length_a 7.3023(7)
_cell_length_b 14.4031(17)
_cell_length_c 12.6422(13)
_cell_measurement_reflns_used 4225
_cell_measurement_temperature 296(2)
_cell_measurement_theta_max 27.998
_cell_measurement_theta_min 2.798
_cell_volume 1324.9(2)
_computing_cell_refinement 'APEX2 and SAINT (Bruker, 2004)'
_computing_data_collection 'APEX2 (Bruker, 2004)'
_computing_data_reduction 'SAINT and XPREP (Bruker, 2004)'
_computing_molecular_graphics 'ORTEP-3 for Windows  (Farrugia, 2012) and DIAMOND (Brandenburg, 2010)'
_computing_publication_material 'SHELXL97 (Sheldrick, 2008) and publCIF (Westrip, 2010)'
_computing_structure_refinement 'SHELXL97 (Sheldrick, 2008)'
_computing_structure_solution 'SHELXS97 (Sheldrick, 2008)'
_diffrn_ambient_temperature 296(2)
_diffrn_detector_area_resol_mean 8.33
_diffrn_measured_fraction_theta_full 0.991
_diffrn_measured_fraction_theta_max 0.991
_diffrn_measurement_device_type 'Bruker Kappa APEXII CCD'
_diffrn_measurement_method '\w and \f scan'
_diffrn_radiation_monochromator graphite
_diffrn_radiation_source 'fine-focus sealed tube'
_diffrn_radiation_type MoK\a
_diffrn_radiation_wavelength 0.71073
_diffrn_reflns_av_R_equivalents 0.0301
_diffrn_reflns_av_sigmaI/netI 0.0274
_diffrn_reflns_limit_h_max 9
_diffrn_reflns_limit_h_min -9
_diffrn_reflns_limit_k_max 19
_diffrn_reflns_limit_k_min -17
_diffrn_reflns_limit_l_max 16
_diffrn_reflns_limit_l_min -16
_diffrn_reflns_number 9779
_diffrn_reflns_theta_full 28.18
_diffrn_reflns_theta_max 28.18
_diffrn_reflns_theta_min 2.80
_diffrn_standards_number 0
_exptl_absorpt_coefficient_mu 0.113
_exptl_absorpt_correction_T_max 0.969
_exptl_absorpt_correction_T_min 0.963
_exptl_absorpt_correction_type multi-scan
_exptl_absorpt_process_details '(SADABS; Bruker, 2004)'
_exptl_crystal_colour colorless
_exptl_crystal_density_diffrn 1.405
_exptl_crystal_density_method 'not measured'
_exptl_crystal_description needle
_exptl_crystal_F_000 584
_exptl_crystal_size_max 0.41
_exptl_crystal_size_mid 0.21
_exptl_crystal_size_min 0.20
_refine_diff_density_max 0.290
_refine_diff_density_min -0.195
_refine_ls_extinction_coef 0.079(6)
_refine_ls_extinction_expression Fc^*^=kFc[1+0.001xFc^2^\l^3^/sin(2\q)]^-1/4^
_refine_ls_extinction_method 'SHELXL97 (Sheldrick, 2008)'
_refine_ls_goodness_of_fit_ref 1.040
_refine_ls_hydrogen_treatment mixed
_refine_ls_matrix_type full
_refine_ls_number_parameters 202
_refine_ls_number_reflns 3237
_refine_ls_number_restraints 7
_refine_ls_restrained_S_all 1.040
_refine_ls_R_factor_all 0.0677
_refine_ls_R_factor_gt 0.0481
_refine_ls_shift/su_max 0.000
_refine_ls_shift/su_mean 0.000
_refine_ls_structure_factor_coef Fsqd
_refine_ls_weighting_details 'calc w=1/[\s^2^(Fo^2^)+(0.0712P)^2^+0.3471P] where P=(Fo^2^+2Fc^2^)/3'
_refine_ls_weighting_scheme calc
_refine_ls_wR_factor_gt 0.1302
_refine_ls_wR_factor_ref 0.1490
_reflns_number_gt 2339
_reflns_number_total 3237
_reflns_threshold_expression I>2sigma(I)
_cod_data_source_file bv2232sup1.cif
_cod_data_source_block I
_cod_original_sg_symbol_H-M 'P 21/c'
_cod_database_code 2239241
_cod_database_fobs_code 2239241

loop_
_symmetry_equiv_pos_as_xyz
'x, y, z'
'-x, y+1/2, -z+1/2'
'-x, -y, -z'
'x, -y-1/2, z-1/2'

loop_
_atom_site_type_symbol
_atom_site_label
_atom_site_fract_x
_atom_site_fract_y
_atom_site_fract_z
_atom_site_U_iso_or_equiv
_atom_site_adp_type
_atom_site_calc_flag
_atom_site_refinement_flags
_atom_site_occupancy
_atom_site_symmetry_multiplicity
O O2S 0.5863(3) 0.45901(12) 0.25212(11) 0.0835(5) Uani d D 1 1
F F1 0.77433(17) 1.26247(8) 0.16447(8) 0.0683(4) Uani d . 1 1
O O1 0.7242(2) 0.88186(10) -0.13894(9) 0.0770(5) Uani d . 1 1
O O1S 0.7875(3) 0.96417(11) 0.24957(11) 0.0792(5) Uani d D 1 1
N N1 0.60794(18) 1.20176(10) -0.10083(10) 0.0470(3) Uani d . 1 1
C C6 0.7337(2) 1.10213(11) 0.04205(11) 0.0427(4) Uani d . 1 1
H H6 0.7710 1.0945 0.1137 0.051 Uiso calc R 1 1
N N2 0.73006(18) 1.03335(9) -0.02053(10) 0.0440(3) Uani d . 1 1
N N4 0.8628(2) 0.62144(10) -0.03962(11) 0.0543(4) Uani d . 1 1
C C1 0.5563(2) 1.28602(13) -0.13628(13) 0.0530(4) Uani d . 1 1
H H1 0.5071 1.2915 -0.2063 0.064 Uiso calc R 1 1
C C2 0.5718(2) 1.36560(12) -0.07482(15) 0.0548(4) Uani d . 1 1
H H2 0.5331 1.4226 -0.1031 0.066 Uiso calc R 1 1
C C3 0.6450(3) 1.35901(12) 0.02835(14) 0.0540(4) Uani d . 1 1
H H3 0.6583 1.4109 0.0721 0.065 Uiso calc R 1 1
C C4 0.6980(2) 1.27194(11) 0.06413(12) 0.0455(4) Uani d . 1 1
C C5 0.6785(2) 1.19411(10) 0.00027(11) 0.0396(3) Uani d . 1 1
N N3 0.78095(19) 0.94872(9) 0.02199(10) 0.0435(3) Uani d D 1 1
C C7 0.7743(2) 0.87503(11) -0.04464(11) 0.0452(4) Uani d . 1 1
C C8 0.8311(2) 0.78321(10) 0.00146(11) 0.0396(3) Uani d . 1 1
C C9 0.8966(2) 0.76657(11) 0.10573(12) 0.0475(4) Uani d . 1 1
H H9 0.9101 0.8151 0.1543 0.057 Uiso calc R 1 1
C C10 0.9414(2) 0.67696(12) 0.13635(13) 0.0514(4) Uani d . 1 1
H H10 0.9836 0.6638 0.2062 0.062 Uiso calc R 1 1
C C11 0.9223(2) 0.60731(12) 0.06144(14) 0.0530(4) Uani d . 1 1
H H11 0.9528 0.5471 0.0828 0.064 Uiso calc R 1 1
C C12 0.8172(2) 0.70823(12) -0.06745(12) 0.0479(4) Uani d . 1 1
H H12 0.7734 0.7191 -0.1376 0.057 Uiso calc R 1 1
H H3' 0.809(3) 0.9462(13) 0.0910(8) 0.057(5) Uiso d D 1 1
H H2A 0.597(3) 0.4119(11) 0.2949(16) 0.088(8) Uiso d D 1 1
H H1A 0.807(4) 0.9453(19) 0.3148(10) 0.110(9) Uiso d D 1 1
H H2B 0.623(4) 0.5053(11) 0.2904(17) 0.097(9) Uiso d D 1 1
H H1B 0.902(2) 0.962(3) 0.233(3) 0.19(2) Uiso d D 1 1

loop_
_atom_site_aniso_label
_atom_site_aniso_U_11
_atom_site_aniso_U_22
_atom_site_aniso_U_33
_atom_site_aniso_U_12
_atom_site_aniso_U_13
_atom_site_aniso_U_23
O2S 0.1384(15) 0.0589(9) 0.0478(7) -0.0012(9) -0.0228(8) -0.0033(7)
F1 0.1063(9) 0.0553(6) 0.0417(5) 0.0069(6) -0.0038(5) -0.0027(4)
O1 0.1404(14) 0.0510(8) 0.0373(6) 0.0225(8) -0.0057(7) -0.0003(5)
O1S 0.1276(15) 0.0674(9) 0.0409(7) 0.0091(9) -0.0028(8) 0.0039(6)
N1 0.0501(7) 0.0474(8) 0.0426(7) 0.0026(6) -0.0009(5) 0.0049(6)
C6 0.0482(8) 0.0418(8) 0.0377(7) 0.0021(6) 0.0007(6) 0.0040(6)
N2 0.0547(8) 0.0379(7) 0.0393(6) 0.0069(5) 0.0033(5) 0.0047(5)
N4 0.0634(9) 0.0430(8) 0.0545(8) 0.0091(6) -0.0071(6) -0.0092(6)
C1 0.0532(10) 0.0578(10) 0.0474(8) 0.0067(8) 0.0002(7) 0.0133(7)
C2 0.0565(10) 0.0453(9) 0.0638(10) 0.0106(7) 0.0123(8) 0.0164(8)
C3 0.0659(11) 0.0395(9) 0.0584(10) 0.0046(7) 0.0159(8) 0.0007(7)
C4 0.0525(9) 0.0449(8) 0.0397(7) 0.0033(7) 0.0069(6) 0.0023(6)
C5 0.0403(8) 0.0389(8) 0.0400(7) 0.0023(6) 0.0061(6) 0.0042(6)
N3 0.0568(8) 0.0372(7) 0.0360(6) 0.0067(5) 0.0011(5) 0.0033(5)
C7 0.0582(9) 0.0418(8) 0.0359(7) 0.0072(7) 0.0060(6) 0.0005(6)
C8 0.0404(8) 0.0397(8) 0.0390(7) 0.0041(6) 0.0048(6) -0.0008(6)
C9 0.0596(10) 0.0420(8) 0.0406(8) 0.0068(7) 0.0021(7) -0.0035(6)
C10 0.0610(10) 0.0500(9) 0.0419(8) 0.0113(7) -0.0033(7) 0.0036(7)
C11 0.0577(10) 0.0408(9) 0.0589(10) 0.0112(7) -0.0036(8) 0.0016(7)
C12 0.0540(9) 0.0465(9) 0.0417(8) 0.0070(7) -0.0041(6) -0.0045(6)

loop_
_atom_type_symbol
_atom_type_description
_atom_type_scat_dispersion_real
_atom_type_scat_dispersion_imag
_atom_type_scat_source
C C 0.0033 0.0016 'International Tables Vol C Tables 4.2.6.8 and 6.1.1.4'
H H 0.0000 0.0000 'International Tables Vol C Tables 4.2.6.8 and 6.1.1.4'
F F 0.0171 0.0103 'International Tables Vol C Tables 4.2.6.8 and 6.1.1.4'
N N 0.0061 0.0033 'International Tables Vol C Tables 4.2.6.8 and 6.1.1.4'
O O 0.0106 0.0060 'International Tables Vol C Tables 4.2.6.8 and 6.1.1.4'

loop_
_geom_angle_atom_site_label_1
_geom_angle_atom_site_label_2
_geom_angle_atom_site_label_3
_geom_angle
H2A O2S H2B 104.5(17)
H1A O1S H1B 97.5(19)
C1 N1 C5 117.95(14)
N2 C6 C5 119.32(13)
N2 C6 H6 120.3
C5 C6 H6 120.3
C6 N2 N3 117.37(13)
C11 N4 C12 116.80(14)
N1 C1 C2 123.80(15)
N1 C1 H1 118.1
C2 C1 H1 118.1
C3 C2 C1 118.92(15)
C3 C2 H2 120.5
C1 C2 H2 120.5
C2 C3 C4 116.87(16)
C2 C3 H3 121.6
C4 C3 H3 121.6
F1 C4 C3 118.90(15)
F1 C4 C5 118.79(14)
C3 C4 C5 122.30(15)
N1 C5 C4 120.16(14)
N1 C5 C6 119.21(13)
C4 C5 C6 120.63(13)
C7 N3 N2 117.32(12)
C7 N3 H3' 125.3(13)
N2 N3 H3' 117.3(13)
O1 C7 N3 122.44(14)
O1 C7 C8 120.26(14)
N3 C7 C8 117.29(13)
C9 C8 C12 117.69(14)
C9 C8 C7 126.03(13)
C12 C8 C7 116.28(13)
C10 C9 C8 118.94(14)
C10 C9 H9 120.5
C8 C9 H9 120.5
C11 C10 C9 118.72(15)
C11 C10 H10 120.6
C9 C10 H10 120.6
N4 C11 C10 123.68(15)
N4 C11 H11 118.2
C10 C11 H11 118.2
N4 C12 C8 124.16(14)
N4 C12 H12 117.9
C8 C12 H12 117.9

loop_
_geom_bond_atom_site_label_1
_geom_bond_atom_site_label_2
_geom_bond_distance
O2S H2A 0.866(9)
O2S H2B 0.855(9)
F1 C4 1.3486(18)
O1 C7 1.2211(18)
O1S H1A 0.869(10)
O1S H1B 0.881(10)
N1 C1 1.337(2)
N1 C5 1.3417(18)
C6 N2 1.267(2)
C6 C5 1.470(2)
C6 H6 0.9300
N2 N3 1.3707(17)
N4 C11 1.330(2)
N4 C12 1.333(2)
C1 C2 1.384(3)
C1 H1 0.9300
C2 C3 1.371(2)
C2 H2 0.9300
C3 C4 1.377(2)
C3 H3 0.9300
C4 C5 1.382(2)
N3 C7 1.3534(19)
N3 H3' 0.880(9)
C7 C8 1.490(2)
C8 C9 1.385(2)
C8 C12 1.386(2)
C9 C10 1.379(2)
C9 H9 0.9300
C10 C11 1.379(2)
C10 H10 0.9300
C11 H11 0.9300
C12 H12 0.9300

loop_
_geom_hbond_atom_site_label_D
_geom_hbond_atom_site_label_H
_geom_hbond_atom_site_label_A
_geom_hbond_site_symmetry_A
_geom_hbond_distance_DH
_geom_hbond_distance_HA
_geom_hbond_distance_DA
_geom_hbond_angle_DHA
N3 H3' O1S . 0.880(9) 2.041(11) 2.8821(19) 159.6(17)
O2S H2A N1 4_576 0.866(9) 2.100(10) 2.965(2) 177(2)
O1S H1A N4 4_576 0.869(10) 2.086(11) 2.946(2) 170(3)
O2S H2B O1 4_576 0.855(9) 1.967(10) 2.816(2) 172(2)

loop_
_geom_torsion_atom_site_label_1
_geom_torsion_atom_site_label_2
_geom_torsion_atom_site_label_3
_geom_torsion_atom_site_label_4
_geom_torsion
C5 C6 N2 N3 -179.37(13)
C5 N1 C1 C2 0.1(3)
N1 C1 C2 C3 0.4(3)
C1 C2 C3 C4 -0.3(3)
C2 C3 C4 F1 178.65(15)
C2 C3 C4 C5 -0.3(3)
C1 N1 C5 C4 -0.8(2)
C1 N1 C5 C6 179.01(14)
F1 C4 C5 N1 -178.09(13)
C3 C4 C5 N1 0.9(2)
F1 C4 C5 C6 2.1(2)
C3 C4 C5 C6 -178.89(15)
N2 C6 C5 N1 6.6(2)
N2 C6 C5 C4 -173.62(15)
C6 N2 N3 C7 179.03(14)
N2 N3 C7 O1 -0.6(3)
N2 N3 C7 C8 179.54(13)
O1 C7 C8 C9 177.57(17)
N3 C7 C8 C9 -2.5(2)
O1 C7 C8 C12 -2.0(2)
N3 C7 C8 C12 177.88(14)
C12 C8 C9 C10 -1.2(2)
C7 C8 C9 C10 179.25(15)
C8 C9 C10 C11 1.1(3)
C12 N4 C11 C10 -1.1(3)
C9 C10 C11 N4 0.0(3)
C11 N4 C12 C8 1.1(3)
C9 C8 C12 N4 0.0(3)
C7 C8 C12 N4 179.68(16)
